data_1572638
loop_
_publ_author_name
'Wang, Jingxiang'
'Chen, Dongyang'
'Moreno-Naranjo, Juan Manuel'
'Zinna, Francesco'
'Fr&#xe9;d&#xe9;ric, Lucas'
'Cordes, David B.'
'McKay, Aidan P.'
'Fuchter, Matthew J.'
'Zhang, Xiaohong'
'Zysman-Colman, Eli'

_publ_section_title
;
 Helically chiral multiresonant thermally activated delayed fluorescent
 emitters and their use in hyperfluorescent organic light-emitting diodes.
;
_journal_issue 41
_journal_name_full 'Chemical science'
_journal_page_first 16917
_journal_page_last 16927
_journal_paper_doi 10.1039/d4sc03478c
_journal_volume 15
_journal_year 2024
_chemical_absolute_configuration ad
_chemical_formula_moiety 'C84 H78 B N3, C4 H8 O, C H4 O'
_chemical_formula_sum 'C89 H90 B N3 O2'
_chemical_formula_weight 1244.44
_space_group_crystal_system orthorhombic
_space_group_IT_number 19
_space_group_name_Hall 'P 2ac 2ab'
_space_group_name_H-M_alt 'P 21 21 21'
_atom_sites_solution_hydrogens mixed
_atom_sites_solution_primary dual
_audit_creation_date 2024-05-20
_audit_creation_method
;
Olex2 1.5
(compiled 2024.02.16 svn.r378c4104 for OlexSys, GUI svn.r6928)
;
_audit_update_record
;
2024-05-20 deposited with the CCDC.	2024-09-18 downloaded from the CCDC.
;
_cell_angle_alpha 90
_cell_angle_beta 90
_cell_angle_gamma 90
_cell_formula_units_Z 4
_cell_length_a 10.53694(4)
_cell_length_b 20.05694(9)
_cell_length_c 33.47918(14)
_cell_measurement_reflns_used 60498
_cell_measurement_temperature 173
_cell_measurement_theta_max 75.2500
_cell_measurement_theta_min 2.2490
_cell_volume 7075.45(5)
_computing_cell_refinement 'CrysAlisPro 1.171.41.93a (Rigaku OD, 2020)'
_computing_data_collection 'CrystalClear-SM Expert 2.1 b45 (Rigaku OD, 2015)'
_computing_data_reduction 'CrysAlisPro 1.171.41.93a (Rigaku OD, 2020)'
_computing_molecular_graphics 'Olex2 1.5 (Dolomanov et al., 2009)'
_computing_publication_material 'Olex2 1.5 (Dolomanov et al., 2009)'
_computing_structure_refinement 'SHELXL 2019/3 (Sheldrick, 2015)'
_computing_structure_solution 'SHELXT 2018/2 (Sheldrick, 2018)'
_diffrn_ambient_temperature 173
_diffrn_detector 'hybrid photon counting detector'
_diffrn_detector_area_resol_mean 5.8140
_diffrn_detector_type 'Dectris PILATUS P200K'
_diffrn_measured_fraction_theta_full 1.000
_diffrn_measured_fraction_theta_max 0.996
_diffrn_measurement_details
;
List of Runs (angles in degrees, time in seconds):

  # Type    Start    End  Width  t~exp~   \w     \q     \k     \f   Frames
#--------------------------------------------------------------------------
  1  \w   -125.00  55.00   0.50    5.00    --  -35.00  60.00 -45.00  360
  2  \w   -108.00 -48.00   0.50    5.00    --  -35.00  30.00  90.00  120
  3  \w   -173.50 -10.00   0.50    5.00    -- -100.00  60.00 -90.00  327
  4  \w   -187.00 -40.00   0.50    5.00    -- -100.00  30.00  45.00  294
  5  \w   -165.00 -10.00   0.50    5.00    -- -100.00  60.00-180.00  310
  6  \w   -190.00-127.50   0.50    5.00    -- -100.00  60.00 135.00  125
  7  \w   -165.00 -19.00   0.50    5.00    -- -100.00  60.00   0.00  292
  8  \w   -152.50 -44.50   0.50    5.00    -- -100.00  30.00 135.00  216
  9  \w   -174.00-114.00   0.50    5.00    -- -100.00  60.00  90.00  120
 10  \w    -70.00 -10.00   0.50    5.00    -- -100.00  30.00   0.00  120
 11  \w   -190.00 -10.00   0.50    5.00    -- -100.00  30.00 -90.00  360
 12  \w   -174.00 -10.00   0.50    5.00    -- -100.00  60.00  45.00  328
 13  \w   -190.00-120.00   0.50    5.00    -- -100.00  60.00-135.00  140
;
_diffrn_measurement_device 'AFC11: Quarter \c 4 circle'
_diffrn_measurement_device_type 'Rigaku XtaLAB P200K'
_diffrn_measurement_method 'shutterless scans'
_diffrn_measurement_specimen_support Loop
_diffrn_orient_matrix_type 'CrysAlisPro convention (1999,Acta A55,543-557)'
_diffrn_orient_matrix_UB_11 0.1258945000
_diffrn_orient_matrix_UB_12 -0.0191700000
_diffrn_orient_matrix_UB_13 0.0203533000
_diffrn_orient_matrix_UB_21 0.0545803000
_diffrn_orient_matrix_UB_22 0.0692526000
_diffrn_orient_matrix_UB_23 -0.0100098000
_diffrn_orient_matrix_UB_31 -0.0504174000
_diffrn_orient_matrix_UB_32 0.0270903000
_diffrn_orient_matrix_UB_33 0.0400549000
_diffrn_radiation_monochromator 'Rigaku Osmic Confocal Optical System'
_diffrn_radiation_probe x-ray
_diffrn_radiation_type 'Cu K\a'
_diffrn_radiation_wavelength 1.54184
_diffrn_reflns_av_R_equivalents 0.0206
_diffrn_reflns_av_unetI/netI 0.0132
_diffrn_reflns_Laue_measured_fraction_full 1.000
_diffrn_reflns_Laue_measured_fraction_max 0.996
_diffrn_reflns_limit_h_max 13
_diffrn_reflns_limit_h_min -13
_diffrn_reflns_limit_k_max 25
_diffrn_reflns_limit_k_min -25
_diffrn_reflns_limit_l_max 42
_diffrn_reflns_limit_l_min -37
_diffrn_reflns_number 85843
_diffrn_reflns_point_group_measured_fraction_full 0.998
_diffrn_reflns_point_group_measured_fraction_max 0.988
_diffrn_reflns_theta_full 67.684
_diffrn_reflns_theta_max 75.495
_diffrn_reflns_theta_min 2.568
_diffrn_source 'Rotating Anode'
_diffrn_source_type 'Rigaku MM-007HF'
_exptl_absorpt_coefficient_mu 0.522
_exptl_absorpt_correction_T_max 1.00000
_exptl_absorpt_correction_T_min 0.84790
_exptl_absorpt_correction_type multi-scan
_exptl_absorpt_process_details
;
CrysAlisPro 1.171.41.93a (Rigaku Oxford Diffraction, 2020)
Empirical absorption correction using spherical harmonics,
implemented in SCALE3 ABSPACK scaling algorithm.
;
_exptl_crystal_colour yellow
_exptl_crystal_colour_primary yellow
_exptl_crystal_density_diffrn 1.168
_exptl_crystal_description prism
_exptl_crystal_F_000 2664
_exptl_crystal_preparation Luminescent
_exptl_crystal_recrystallization_method 'Re-crystallisation from solvent: THF/methanol'
_exptl_crystal_size_max 0.25
_exptl_crystal_size_mid 0.12
_exptl_crystal_size_min 0.03
_refine_diff_density_max 0.284
_refine_diff_density_min -0.233
_refine_diff_density_rms 0.037
_refine_ls_abs_structure_details
;
 Flack x determined using 6110 quotients [(I+)-(I-)]/[(I+)+(I-)]
 (Parsons, Flack and Wagner, Acta Cryst. B69 (2013) 249-259).
;
_refine_ls_abs_structure_Flack 0.04(5)
_refine_ls_extinction_method none
_refine_ls_goodness_of_fit_ref 1.024
_refine_ls_hydrogen_treatment mixed
_refine_ls_matrix_type full
_refine_ls_number_parameters 913
_refine_ls_number_reflns 14502
_refine_ls_number_restraints 87
_refine_ls_restrained_S_all 1.043
_refine_ls_R_factor_all 0.0382
_refine_ls_R_factor_gt 0.0371
_refine_ls_shift/su_max 0.002
_refine_ls_shift/su_mean 0.000
_refine_ls_structure_factor_coef Fsqd
_refine_ls_weighting_details 'w=1/[\s^2^(Fo^2^)+(0.0694P)^2^+1.1875P] where P=(Fo^2^+2Fc^2^)/3'
_refine_ls_weighting_scheme calc
_refine_ls_wR_factor_gt 0.1020
_refine_ls_wR_factor_ref 0.1038
_reflns_Friedel_coverage 0.801
_reflns_Friedel_fraction_full 0.995
_reflns_Friedel_fraction_max 0.978
_reflns_number_gt 14037
_reflns_number_total 14502
_reflns_threshold_expression 'I > 2\s(I)'
_cod_data_source_file d4sc03478c3.cif
_cod_data_source_block DPA-tBuPh-BN
_cod_depositor_comments
;
The following automatic conversions were performed:

data item '_diffrn_radiation_probe' value 'X-ray' was changed to
'x-ray' in accordance with the
/home/data/users/saulius/crontab/automatic-downloads/rss-feeds/RSC/lib/dictionaries/cif_core.dic
dictionary named 'cif_core.dic' version 2.4.2 last updated on
2011-04-26.

Automatic conversion script
Id: cif_fix_values 8170 2020-07-09 18:12:32Z antanas 

 Adding full bibliography for 1572637--1572638.cif.
;
_cod_original_sg_symbol_H-M P212121
_cod_database_code 1572638
_shelx_shelxl_version_number 2019/3
_shelx_space_group_comment
;
The symmetry employed for this shelxl refinement is uniquely defined
by the following loop, which should always be used as a source of
symmetry information in preference to the above space-group names.
They are only intended as comments.
;
_shelx_estimated_absorpt_t_max 0.985
_shelx_estimated_absorpt_t_min 0.881
_olex2_refinement_description
;
1. Fixed Uiso
 At 1.2 times of:
  All C(H) groups, All C(H,H) groups
 At 1.5 times of:
  All C(H,H,H) groups, All O(H) groups
2. Restrained distances
 O95A-C95A = O95-C95
 1.45 with sigma of 0.01
 O95A-H95D = O95-H95D
 0.98 with sigma of 0.02
 C63A-C61 = C62A-C61 = C64A-C61
 1.53 with sigma of 0.02
 C63A-C64A = C64A-C62A = C63A-C62A
 2.51 with sigma of 0.02
3. Uiso/Uaniso restraints and constraints
C61 \\sim C62 \\sim C63 \\sim C64 \\sim C62A \\sim C63A \\sim C64A: within 2A
with sigma of 0.04 and sigma for terminal atoms of 0.08 within 2A
Uanis(C63) \\sim Ueq, Uanis(C64) \\sim Ueq: with sigma of 0.005 and sigma for
terminal atoms of 0.01
4. Others
 Sof(C62A)=Sof(H62D)=Sof(H62E)=Sof(H62F)=Sof(C63A)=Sof(H63D)=Sof(H63E)=
 Sof(H63F)=Sof(C64A)=Sof(H64D)=Sof(H64E)=Sof(H64F)=1-FVAR(1)
 Sof(C62)=Sof(H62A)=Sof(H62B)=Sof(H62C)=Sof(C63)=Sof(H63A)=Sof(H63B)=Sof(H63C)=
 Sof(C64)=Sof(H64A)=Sof(H64B)=Sof(H64C)=FVAR(1)
 Sof(O95A)=Sof(H95D)=Sof(C95A)=Sof(H95E)=Sof(H95F)=Sof(H95G)=1-FVAR(2)
 Sof(O95)=Sof(H95)=Sof(C95)=Sof(H95A)=Sof(H95B)=Sof(H95C)=FVAR(2)
5.a Secondary CH2 refined with riding coordinates:
 C91(H91A,H91B), C92(H92A,H92B), C93(H93A,H93B), C94(H94A,H94B)
5.b Aromatic/amide H refined with riding coordinates:
 C1(H1), C3(H3), C4(H4), C6(H6), C7(H7), C8(H8), C9(H9), C12(H12), C13(H13),
 C14(H14), C15(H15), C17(H17), C32(H32), C33(H33), C35(H35), C36(H36), C39(H39),
  C40(H40), C42(H42), C43(H43), C46(H46), C47(H47), C49(H49), C50(H50),
 C56(H56), C57(H57), C59(H59), C60(H60), C66(H66), C67(H67), C69(H69), C70(H70),
  C76(H76), C77(H77), C79(H79), C80(H80)
5.c Idealised Me refined as rotating group:
 C37(H37A,H37B,H37C), C44(H44A,H44B,H44C), C52(H52A,H52B,H52C), C53(H53A,H53B,
 H53C), C54(H54A,H54B,H54C), C62(H62A,H62B,H62C), C63(H63A,H63B,H63C), C64(H64A,
 H64B,H64C), C62A(H62D,H62E,H62F), C63A(H63D,H63E,H63F), C64A(H64D,H64E,H64F),
 C72(H72A,H72B,H72C), C73(H73A,H73B,H73C), C74(H74A,H74B,H74C), C82(H82A,H82B,
 H82C), C83(H83A,H83B,H83C), C84(H84A,H84B,H84C), C95(H95A,H95B,H95C),
 C95A(H95E,H95F,H95G)
;

loop_
_space_group_symop_operation_xyz
'x, y, z'
'-x+1/2, -y, z+1/2'
'-x, y+1/2, -z+1/2'
'x+1/2, -y+1/2, -z'

loop_
_atom_site_label
_atom_site_type_symbol
_atom_site_fract_x
_atom_site_fract_y
_atom_site_fract_z
_atom_site_U_iso_or_equiv
_atom_site_adp_type
_atom_site_occupancy
_atom_site_site_symmetry_order
_atom_site_calc_flag
_atom_site_refinement_flags_posn
_atom_site_refinement_flags_adp
_atom_site_refinement_flags_occupancy
_atom_site_disorder_assembly
_atom_site_disorder_group
O91 O 0.5002(3) 0.56271(15) 0.68998(10) 0.0927(8) Uani 1 1 d . . . . .
O95 O 0.607(2) 0.4327(11) 0.6784(11) 0.133(8) Uani 0.51(4) 1 d D . P A 1
H95 H 0.540(18) 0.472(9) 0.687(5) 0.200 Uiso 0.51(4) 1 d . U P A 1
O95A O 0.6175(12) 0.4485(8) 0.6636(4) 0.083(3) Uani 0.49(4) 1 d D . P A 2
H95D H 0.566(10) 0.489(4) 0.666(4) 0.124 Uiso 0.49(4) 1 d D U P A 2
N2 N 0.49239(19) 0.45032(8) 0.50421(5) 0.0327(4) Uani 1 1 d . . . . .
N20 N 0.60715(15) 0.51265(7) 0.36824(4) 0.0249(3) Uani 1 1 d . . . . .
N30 N 0.44691(15) 0.29390(7) 0.39638(4) 0.0251(3) Uani 1 1 d . . . . .
C1 C 0.46182(18) 0.37428(9) 0.44966(5) 0.0258(4) Uani 1 1 d . . . . .
H1 H 0.421129 0.343971 0.467307 0.031 Uiso 1 1 calc R U . . .
C2 C 0.50412(18) 0.43638(9) 0.46367(5) 0.0259(3) Uani 1 1 d . . . . .
C3 C 0.55945(18) 0.48164(9) 0.43682(5) 0.0260(4) Uani 1 1 d . . . . .
H3 H 0.593579 0.522595 0.446197 0.031 Uiso 1 1 calc R U . . .
C4 C 0.60228(19) 0.62596(9) 0.40292(6) 0.0293(4) Uani 1 1 d . . . . .
H4 H 0.550740 0.612266 0.424713 0.035 Uiso 1 1 calc R U . . .
C5 C 0.6447(2) 0.69180(9) 0.40001(6) 0.0326(4) Uani 1 1 d . . . . .
C6 C 0.7211(2) 0.71107(10) 0.36773(7) 0.0366(4) Uani 1 1 d . . . . .
H6 H 0.754113 0.755129 0.366908 0.044 Uiso 1 1 calc R U . . .
C7 C 0.7494(2) 0.66756(10) 0.33719(6) 0.0349(4) Uani 1 1 d . . . . .
H7 H 0.798278 0.681988 0.314961 0.042 Uiso 1 1 calc R U . . .
C8 C 0.7618(2) 0.53740(10) 0.27402(6) 0.0320(4) Uani 1 1 d . . . . .
H8 H 0.801025 0.573214 0.260161 0.038 Uiso 1 1 calc R U . . .
C9 C 0.7538(2) 0.47430(10) 0.25701(6) 0.0315(4) Uani 1 1 d . . . . .
H9 H 0.791826 0.467121 0.231640 0.038 Uiso 1 1 calc R U . . .
C10 C 0.69211(18) 0.42085(9) 0.27569(5) 0.0265(4) Uani 1 1 d . . . . .
C11 C 0.39903(18) 0.30326(10) 0.28694(5) 0.0279(4) Uani 1 1 d . . . . .
C12 C 0.3374(2) 0.24101(10) 0.28347(6) 0.0336(4) Uani 1 1 d . . . . .
H12 H 0.305032 0.228214 0.258113 0.040 Uiso 1 1 calc R U . . .
C13 C 0.3219(2) 0.19776(10) 0.31536(6) 0.0337(4) Uani 1 1 d . . . . .
H13 H 0.283983 0.155214 0.311722 0.040 Uiso 1 1 calc R U . . .
C14 C 0.3257(2) 0.12700(9) 0.40724(6) 0.0320(4) Uani 1 1 d . . . . .
H14 H 0.285196 0.095447 0.390352 0.038 Uiso 1 1 calc R U . . .
C15 C 0.3501(2) 0.11195(10) 0.44698(6) 0.0320(4) Uani 1 1 d . . . . .
H15 H 0.324452 0.069934 0.457306 0.038 Uiso 1 1 calc R U . . .
C16 C 0.41158(19) 0.15741(9) 0.47219(6) 0.0283(4) Uani 1 1 d . . . . .
C17 C 0.44500(19) 0.22048(9) 0.45802(5) 0.0282(4) Uani 1 1 d . . . . .
H17 H 0.485516 0.251971 0.474954 0.034 Uiso 1 1 calc R U . . .
C18 C 0.47980(17) 0.35746(8) 0.40991(5) 0.0240(3) Uani 1 1 d . . . . .
C19 C 0.52759(17) 0.40272(9) 0.38114(5) 0.0239(3) Uani 1 1 d . . . . .
C20 C 0.56384(17) 0.46594(8) 0.39631(5) 0.0236(3) Uani 1 1 d . . . . .
C21 C 0.63701(18) 0.58077(9) 0.37323(5) 0.0266(4) Uani 1 1 d . . . . .
C22 C 0.70542(19) 0.60205(9) 0.33927(6) 0.0287(4) Uani 1 1 d . . . . .
C23 C 0.71062(18) 0.54654(9) 0.31184(6) 0.0275(4) Uani 1 1 d . . . . .
C24 C 0.64820(17) 0.49292(9) 0.33022(5) 0.0257(4) Uani 1 1 d . . . . .
C25 C 0.62870(17) 0.43004(9) 0.31287(5) 0.0245(3) Uani 1 1 d . . . . .
C26 C 0.44991(18) 0.32427(9) 0.32432(5) 0.0248(3) Uani 1 1 d . . . . .
C27 C 0.42057(18) 0.28146(9) 0.35615(5) 0.0257(4) Uani 1 1 d . . . . .
C28 C 0.36328(19) 0.21827(9) 0.35289(6) 0.0278(4) Uani 1 1 d . . . . .
C29 C 0.36184(19) 0.18928(9) 0.39253(6) 0.0275(4) Uani 1 1 d . . . . .
C30 C 0.41742(18) 0.23602(9) 0.41844(5) 0.0264(4) Uani 1 1 d . . . . .
C31 C 0.4376(2) 0.40143(9) 0.53062(5) 0.0297(4) Uani 1 1 d . . . . .
C32 C 0.3129(2) 0.40859(11) 0.54251(6) 0.0365(4) Uani 1 1 d . . . . .
H32 H 0.264305 0.445360 0.533239 0.044 Uiso 1 1 calc R U . . .
C33 C 0.2584(2) 0.36200(11) 0.56807(7) 0.0399(5) Uani 1 1 d . . . . .
H33 H 0.172398 0.367184 0.575990 0.048 Uiso 1 1 calc R U . . .
C34 C 0.3275(2) 0.30820(11) 0.58214(6) 0.0372(5) Uani 1 1 d . . . . .
C35 C 0.4523(2) 0.30117(11) 0.56962(6) 0.0384(5) Uani 1 1 d . . . . .
H35 H 0.500689 0.264237 0.578743 0.046 Uiso 1 1 calc R U . . .
C36 C 0.5078(2) 0.34737(10) 0.54389(6) 0.0342(4) Uani 1 1 d . . . . .
H36 H 0.593320 0.341831 0.535512 0.041 Uiso 1 1 calc R U . . .
C37 C 0.2682(3) 0.25843(15) 0.61029(9) 0.0576(7) Uani 1 1 d . . . . .
H37A H 0.245186 0.218051 0.595484 0.086 Uiso 1 1 calc R U . . .
H37B H 0.191842 0.277860 0.622302 0.086 Uiso 1 1 calc R U . . .
H37C H 0.328951 0.247057 0.631371 0.086 Uiso 1 1 calc R U . . .
C38 C 0.52212(19) 0.51337(9) 0.52173(5) 0.0294(4) Uani 1 1 d . . . . .
C39 C 0.4780(2) 0.57280(10) 0.50599(6) 0.0343(4) Uani 1 1 d . . . . .
H39 H 0.425120 0.572489 0.483007 0.041 Uiso 1 1 calc R U . . .
C40 C 0.5111(2) 0.63303(10) 0.52380(6) 0.0403(5) Uani 1 1 d . . . . .
H40 H 0.481316 0.673528 0.512459 0.048 Uiso 1 1 calc R U . . .
C41 C 0.5864(2) 0.63530(11) 0.55771(7) 0.0417(5) Uani 1 1 d . . . . .
C42 C 0.6257(3) 0.57509(12) 0.57411(7) 0.0444(5) Uani 1 1 d . . . . .
H42 H 0.674762 0.575226 0.597911 0.053 Uiso 1 1 calc R U . . .
C43 C 0.5945(2) 0.51486(11) 0.55639(6) 0.0382(5) Uani 1 1 d . . . . .
H43 H 0.622760 0.474301 0.568023 0.046 Uiso 1 1 calc R U . . .
C44 C 0.6212(4) 0.70115(13) 0.57671(9) 0.0613(8) Uani 1 1 d . . . . .
H44A H 0.633323 0.734807 0.555831 0.092 Uiso 1 1 calc R U . . .
H44B H 0.700058 0.696029 0.591943 0.092 Uiso 1 1 calc R U . . .
H44C H 0.552943 0.715325 0.594673 0.092 Uiso 1 1 calc R U . . .
C45 C 0.6069(2) 0.74198(9) 0.43066(6) 0.0335(4) Uani 1 1 d . . . . .
C46 C 0.6969(2) 0.78284(12) 0.44863(8) 0.0465(6) Uani 1 1 d . . . . .
H46 H 0.784082 0.777390 0.442146 0.056 Uiso 1 1 calc R U . . .
C47 C 0.6612(2) 0.83154(12) 0.47593(9) 0.0486(6) Uani 1 1 d . . . . .
H47 H 0.724856 0.858733 0.487683 0.058 Uiso 1 1 calc R U . . .
C48 C 0.5351(2) 0.84169(10) 0.48658(6) 0.0365(4) Uani 1 1 d . . . . .
C49 C 0.4462(2) 0.80010(11) 0.46900(7) 0.0414(5) Uani 1 1 d . . . . .
H49 H 0.359180 0.805140 0.475764 0.050 Uiso 1 1 calc R U . . .
C50 C 0.4811(2) 0.75119(11) 0.44172(7) 0.0404(5) Uani 1 1 d . . . . .
H50 H 0.417521 0.723447 0.430393 0.049 Uiso 1 1 calc R U . . .
C51 C 0.4984(2) 0.89771(10) 0.51581(7) 0.0419(5) Uani 1 1 d . . . . .
C52 C 0.5674(4) 0.96149(14) 0.50494(13) 0.0791(11) Uani 1 1 d . . . . .
H52A H 0.659196 0.954438 0.507197 0.119 Uiso 1 1 calc R U . . .
H52B H 0.541441 0.997218 0.523152 0.119 Uiso 1 1 calc R U . . .
H52C H 0.546347 0.974037 0.477439 0.119 Uiso 1 1 calc R U . . .
C53 C 0.3575(4) 0.9127(2) 0.51542(17) 0.1041(17) Uani 1 1 d . . . . .
H53A H 0.332257 0.927241 0.488630 0.156 Uiso 1 1 calc R U . . .
H53B H 0.339016 0.948130 0.534715 0.156 Uiso 1 1 calc R U . . .
H53C H 0.310160 0.872423 0.522660 0.156 Uiso 1 1 calc R U . . .
C54 C 0.5303(8) 0.8775(2) 0.55784(10) 0.124(2) Uani 1 1 d . . . . .
H54A H 0.479450 0.838643 0.565394 0.187 Uiso 1 1 calc R U . . .
H54B H 0.511773 0.914556 0.576031 0.187 Uiso 1 1 calc R U . . .
H54C H 0.620694 0.866276 0.559503 0.187 Uiso 1 1 calc R U . . .
C55 C 0.70337(18) 0.35401(10) 0.25702(6) 0.0287(4) Uani 1 1 d . . . . .
C56 C 0.7188(2) 0.29674(10) 0.28012(6) 0.0335(4) Uani 1 1 d . . . . .
H56 H 0.720659 0.300480 0.308399 0.040 Uiso 1 1 calc R U . . .
C57 C 0.7315(2) 0.23457(11) 0.26268(7) 0.0413(5) Uani 1 1 d . . . . .
H57 H 0.740795 0.196542 0.279335 0.050 Uiso 1 1 calc R U . . .
C58 C 0.7310(2) 0.22613(11) 0.22125(7) 0.0410(5) Uani 1 1 d . . . . .
C59 C 0.7180(2) 0.28332(11) 0.19836(6) 0.0380(5) Uani 1 1 d . . . . .
H59 H 0.718091 0.279548 0.170075 0.046 Uiso 1 1 calc R U . . .
C60 C 0.7048(2) 0.34609(10) 0.21558(6) 0.0323(4) Uani 1 1 d . . . . .
H60 H 0.696676 0.384151 0.198884 0.039 Uiso 1 1 calc R U . . .
C61 C 0.7407(3) 0.15666(13) 0.20223(8) 0.0572(7) Uani 1 1 d D U . . .
C62 C 0.6116(6) 0.1213(2) 0.2105(2) 0.098(2) Uani 0.760(9) 1 d . U P B 1
H62A H 0.612793 0.076598 0.198738 0.147 Uiso 0.760(9) 1 calc R U P B 1
H62B H 0.542536 0.147337 0.198673 0.147 Uiso 0.760(9) 1 calc R U P B 1
H62C H 0.598391 0.117754 0.239438 0.147 Uiso 0.760(9) 1 calc R U P B 1
C63 C 0.8400(9) 0.1156(4) 0.2216(3) 0.122(3) Uani 0.760(9) 1 d . U P B 1
H63A H 0.824809 0.114069 0.250447 0.183 Uiso 0.760(9) 1 calc R U P B 1
H63B H 0.923514 0.135224 0.216400 0.183 Uiso 0.760(9) 1 calc R U P B 1
H63C H 0.837277 0.070237 0.210698 0.183 Uiso 0.760(9) 1 calc R U P B 1
C64 C 0.7476(11) 0.1598(3) 0.15733(16) 0.130(4) Uani 0.760(9) 1 d . U P B 1
H64A H 0.830610 0.177303 0.149262 0.195 Uiso 0.760(9) 1 calc R U P B 1
H64B H 0.680553 0.189156 0.147254 0.195 Uiso 0.760(9) 1 calc R U P B 1
H64C H 0.736312 0.114957 0.146254 0.195 Uiso 0.760(9) 1 calc R U P B 1
C62A C 0.7871(18) 0.1040(10) 0.2324(5) 0.073(5) Uiso 0.240(9) 1 d D U P B 2
H62D H 0.814602 0.063975 0.218016 0.110 Uiso 0.240(9) 1 calc R U P B 2
H62E H 0.717732 0.092473 0.250634 0.110 Uiso 0.240(9) 1 calc R U P B 2
H62F H 0.858471 0.122071 0.247731 0.110 Uiso 0.240(9) 1 calc R U P B 2
C63A C 0.8585(13) 0.1579(7) 0.1722(4) 0.064(4) Uiso 0.240(9) 1 d D U P B 2
H63D H 0.937149 0.164111 0.187365 0.096 Uiso 0.240(9) 1 calc R U P B 2
H63E H 0.848175 0.194796 0.153265 0.096 Uiso 0.240(9) 1 calc R U P B 2
H63F H 0.862324 0.115678 0.157559 0.096 Uiso 0.240(9) 1 calc R U P B 2
C64A C 0.6266(16) 0.1381(11) 0.1810(7) 0.101(7) Uiso 0.240(9) 1 d D U P B 2
H64D H 0.644790 0.100433 0.163291 0.152 Uiso 0.240(9) 1 calc R U P B 2
H64E H 0.596846 0.176081 0.165119 0.152 Uiso 0.240(9) 1 calc R U P B 2
H64F H 0.560786 0.125331 0.200215 0.152 Uiso 0.240(9) 1 calc R U P B 2
C65 C 0.40265(18) 0.34692(10) 0.25129(6) 0.0283(4) Uani 1 1 d . . . . .
C66 C 0.4114(2) 0.32058(10) 0.21260(6) 0.0331(4) Uani 1 1 d . . . . .
H66 H 0.414358 0.273617 0.209048 0.040 Uiso 1 1 calc R U . . .
C67 C 0.4157(2) 0.36183(11) 0.17953(6) 0.0372(4) Uani 1 1 d . . . . .
H67 H 0.420168 0.342395 0.153689 0.045 Uiso 1 1 calc R U . . .
C68 C 0.4136(2) 0.43094(11) 0.18298(6) 0.0366(4) Uani 1 1 d . . . . .
C69 C 0.4019(2) 0.45710(11) 0.22122(6) 0.0366(4) Uani 1 1 d . . . . .
H69 H 0.398633 0.504089 0.224636 0.044 Uiso 1 1 calc R U . . .
C70 C 0.39475(19) 0.41605(10) 0.25463(6) 0.0315(4) Uani 1 1 d . . . . .
H70 H 0.384266 0.435554 0.280278 0.038 Uiso 1 1 calc R U . . .
C71 C 0.4248(3) 0.47480(13) 0.14561(7) 0.0495(6) Uani 1 1 d . . . . .
C72 C 0.5496(4) 0.45833(18) 0.12401(10) 0.0712(9) Uani 1 1 d . . . . .
H72A H 0.621190 0.466156 0.142113 0.107 Uiso 1 1 calc R U . . .
H72B H 0.558281 0.486883 0.100415 0.107 Uiso 1 1 calc R U . . .
H72C H 0.549012 0.411464 0.115744 0.107 Uiso 1 1 calc R U . . .
C73 C 0.3115(4) 0.46021(19) 0.11808(9) 0.0753(10) Uani 1 1 d . . . . .
H73A H 0.312011 0.412971 0.110600 0.113 Uiso 1 1 calc R U . . .
H73B H 0.317964 0.487707 0.093963 0.113 Uiso 1 1 calc R U . . .
H73C H 0.232325 0.470648 0.132094 0.113 Uiso 1 1 calc R U . . .
C74 C 0.4247(4) 0.54887(15) 0.15596(9) 0.0643(8) Uani 1 1 d . . . . .
H74A H 0.345514 0.560234 0.169700 0.096 Uiso 1 1 calc R U . . .
H74B H 0.431791 0.575159 0.131391 0.096 Uiso 1 1 calc R U . . .
H74C H 0.496900 0.558786 0.173448 0.096 Uiso 1 1 calc R U . . .
C75 C 0.44823(19) 0.13834(9) 0.51350(5) 0.0273(4) Uani 1 1 d . . . . .
C76 C 0.57132(19) 0.15150(10) 0.52725(6) 0.0323(4) Uani 1 1 d . . . . .
H76 H 0.629931 0.173825 0.510336 0.039 Uiso 1 1 calc R U . . .
C77 C 0.60838(19) 0.13231(10) 0.56519(6) 0.0327(4) Uani 1 1 d . . . . .
H77 H 0.692480 0.141621 0.573768 0.039 Uiso 1 1 calc R U . . .
C78 C 0.52578(19) 0.09971(10) 0.59119(6) 0.0298(4) Uani 1 1 d . . . . .
C79 C 0.40255(19) 0.08769(10) 0.57757(6) 0.0308(4) Uani 1 1 d . . . . .
H79 H 0.343392 0.066273 0.594719 0.037 Uiso 1 1 calc R U . . .
C80 C 0.36478(19) 0.10652(10) 0.53931(6) 0.0307(4) Uani 1 1 d . . . . .
H80 H 0.280573 0.097434 0.530754 0.037 Uiso 1 1 calc R U . . .
C81 C 0.5721(2) 0.07981(12) 0.63295(6) 0.0393(5) Uani 1 1 d . . . . .
C82 C 0.5994(3) 0.14321(17) 0.65694(8) 0.0645(8) Uani 1 1 d . . . . .
H82A H 0.520572 0.168493 0.660427 0.097 Uiso 1 1 calc R U . . .
H82B H 0.661405 0.170608 0.642576 0.097 Uiso 1 1 calc R U . . .
H82C H 0.633611 0.131104 0.683175 0.097 Uiso 1 1 calc R U . . .
C83 C 0.4761(3) 0.03697(16) 0.65511(7) 0.0526(7) Uani 1 1 d . . . . .
H83A H 0.458121 -0.003249 0.639482 0.079 Uiso 1 1 calc R U . . .
H83B H 0.397508 0.062306 0.658941 0.079 Uiso 1 1 calc R U . . .
H83C H 0.510779 0.024261 0.681179 0.079 Uiso 1 1 calc R U . . .
C84 C 0.6958(2) 0.03979(16) 0.62927(9) 0.0562(7) Uani 1 1 d . . . . .
H84A H 0.726311 0.027780 0.655968 0.084 Uiso 1 1 calc R U . . .
H84B H 0.760048 0.066901 0.615683 0.084 Uiso 1 1 calc R U . . .
H84C H 0.680058 -0.000852 0.613793 0.084 Uiso 1 1 calc R U . . .
C91 C 0.4972(4) 0.6213(2) 0.66611(10) 0.0835(12) Uani 1 1 d . . . . .
H91A H 0.447615 0.613346 0.641445 0.100 Uiso 1 1 calc R U . . .
H91B H 0.584373 0.634629 0.658491 0.100 Uiso 1 1 calc R U . . .
C92 C 0.4373(4) 0.6737(2) 0.69022(17) 0.0995(15) Uani 1 1 d . . . . .
H92A H 0.481221 0.716837 0.686357 0.119 Uiso 1 1 calc R U . . .
H92B H 0.346939 0.679012 0.682814 0.119 Uiso 1 1 calc R U . . .
C93 C 0.4489(4) 0.6519(3) 0.73038(14) 0.1025(16) Uani 1 1 d . . . . .
H93A H 0.378968 0.669656 0.747015 0.123 Uiso 1 1 calc R U . . .
H93B H 0.530945 0.666100 0.741991 0.123 Uiso 1 1 calc R U . . .
C94 C 0.4418(4) 0.5796(3) 0.72751(15) 0.118(2) Uani 1 1 d . . . . .
H94A H 0.487871 0.558476 0.749956 0.142 Uiso 1 1 calc R U . . .
H94B H 0.352354 0.564561 0.728088 0.142 Uiso 1 1 calc R U . . .
C95 C 0.508(2) 0.3954(13) 0.6602(8) 0.181(13) Uani 0.51(4) 1 d D . P A 1
H95A H 0.521587 0.393962 0.631294 0.271 Uiso 0.51(4) 1 calc R U P A 1
H95B H 0.426294 0.416714 0.665930 0.271 Uiso 0.51(4) 1 calc R U P A 1
H95C H 0.507962 0.349963 0.670939 0.271 Uiso 0.51(4) 1 calc R U P A 1
C95A C 0.5208(11) 0.4008(6) 0.6572(3) 0.061(4) Uani 0.49(4) 1 d D . P A 2
H95E H 0.468877 0.414363 0.634280 0.092 Uiso 0.49(4) 1 calc R U P A 2
H95F H 0.467179 0.397766 0.681032 0.092 Uiso 0.49(4) 1 calc R U P A 2
H95G H 0.559237 0.357258 0.651766 0.092 Uiso 0.49(4) 1 calc R U P A 2
B25 B 0.53618(19) 0.38415(10) 0.33663(6) 0.0238(4) Uani 1 1 d . . . . .

loop_
_atom_site_aniso_label
_atom_site_aniso_U_11
_atom_site_aniso_U_22
_atom_site_aniso_U_33
_atom_site_aniso_U_23
_atom_site_aniso_U_13
_atom_site_aniso_U_12
O91 0.0911(18) 0.0854(18) 0.102(2) -0.0043(16) -0.0153(17) 0.0251(15)
O95 0.133(10) 0.090(8) 0.176(16) -0.072(10) -0.101(10) 0.043(6)
O95A 0.067(5) 0.090(6) 0.091(6) -0.018(5) -0.011(5) 0.009(4)
N2 0.0524(10) 0.0246(7) 0.0212(7) -0.0019(6) 0.0050(7) -0.0058(7)
N20 0.0321(7) 0.0197(7) 0.0230(7) -0.0001(6) 0.0026(6) -0.0012(6)
N30 0.0340(8) 0.0210(7) 0.0204(7) 0.0012(6) -0.0008(6) -0.0024(6)
C1 0.0320(9) 0.0228(8) 0.0226(8) 0.0021(6) 0.0012(7) -0.0020(7)
C2 0.0315(9) 0.0242(8) 0.0219(8) -0.0009(6) 0.0003(7) 0.0016(7)
C3 0.0323(9) 0.0208(8) 0.0249(8) -0.0008(6) 0.0008(7) -0.0006(7)
C4 0.0361(9) 0.0249(8) 0.0270(9) -0.0001(7) 0.0026(7) -0.0011(7)
C5 0.0409(10) 0.0240(9) 0.0330(10) 0.0006(7) 0.0002(8) 0.0014(8)
C6 0.0476(12) 0.0213(9) 0.0408(11) 0.0027(8) 0.0050(9) -0.0035(8)
C7 0.0453(11) 0.0245(9) 0.0348(10) 0.0053(8) 0.0063(9) -0.0026(8)
C8 0.0388(10) 0.0297(9) 0.0274(9) 0.0043(7) 0.0055(8) -0.0033(8)
C9 0.0357(9) 0.0331(10) 0.0257(9) 0.0003(7) 0.0069(8) 0.0000(8)
C10 0.0282(8) 0.0284(9) 0.0229(8) -0.0003(7) 0.0004(7) 0.0014(7)
C11 0.0314(9) 0.0288(9) 0.0234(8) -0.0005(7) -0.0015(7) -0.0001(7)
C12 0.0426(11) 0.0343(10) 0.0238(9) -0.0023(7) -0.0055(8) -0.0068(9)
C13 0.0441(11) 0.0278(9) 0.0291(9) -0.0014(8) -0.0053(8) -0.0083(8)
C14 0.0419(10) 0.0236(8) 0.0305(9) -0.0004(7) -0.0023(8) -0.0065(8)
C15 0.0402(10) 0.0232(8) 0.0327(10) 0.0032(7) 0.0004(8) -0.0044(8)
C16 0.0338(9) 0.0238(8) 0.0273(9) 0.0030(7) 0.0010(7) 0.0011(7)
C17 0.0359(9) 0.0241(8) 0.0248(8) 0.0008(7) -0.0012(7) -0.0018(7)
C18 0.0278(8) 0.0209(8) 0.0232(8) -0.0002(6) -0.0011(6) 0.0002(6)
C19 0.0267(8) 0.0220(8) 0.0229(8) 0.0000(6) 0.0004(6) 0.0004(7)
C20 0.0262(8) 0.0213(8) 0.0233(8) 0.0018(6) 0.0019(7) 0.0010(6)
C21 0.0324(9) 0.0209(8) 0.0265(9) 0.0018(7) -0.0001(7) -0.0004(7)
C22 0.0351(9) 0.0239(9) 0.0271(9) 0.0026(7) 0.0016(7) 0.0007(7)
C23 0.0316(9) 0.0235(8) 0.0273(9) 0.0027(7) 0.0020(7) -0.0001(7)
C24 0.0283(8) 0.0256(9) 0.0230(8) 0.0020(7) 0.0017(7) 0.0024(7)
C25 0.0278(8) 0.0232(8) 0.0226(8) 0.0010(7) -0.0003(7) 0.0011(7)
C26 0.0279(8) 0.0243(8) 0.0223(8) 0.0005(6) 0.0002(7) 0.0015(7)
C27 0.0297(9) 0.0240(8) 0.0234(8) -0.0019(7) -0.0014(7) 0.0000(7)
C28 0.0350(9) 0.0233(8) 0.0252(9) 0.0008(7) -0.0001(7) -0.0025(7)
C29 0.0341(9) 0.0236(8) 0.0247(9) 0.0002(7) -0.0004(7) -0.0010(7)
C30 0.0330(9) 0.0207(8) 0.0256(8) 0.0014(7) 0.0017(7) -0.0012(7)
C31 0.0434(10) 0.0263(8) 0.0194(8) -0.0023(7) 0.0015(7) -0.0033(8)
C32 0.0459(11) 0.0326(10) 0.0312(10) -0.0001(8) 0.0038(9) 0.0053(9)
C33 0.0410(11) 0.0430(12) 0.0358(10) -0.0020(9) 0.0100(9) -0.0014(9)
C34 0.0490(12) 0.0348(10) 0.0278(9) 0.0002(8) 0.0067(9) -0.0067(9)
C35 0.0507(12) 0.0328(10) 0.0317(10) 0.0061(8) 0.0030(9) 0.0032(9)
C36 0.0381(10) 0.0344(10) 0.0301(9) 0.0011(8) 0.0045(8) 0.0003(8)
C37 0.0666(17) 0.0522(14) 0.0540(15) 0.0172(12) 0.0170(13) -0.0091(13)
C38 0.0402(10) 0.0243(8) 0.0237(8) -0.0040(7) 0.0044(7) -0.0008(7)
C39 0.0443(11) 0.0327(10) 0.0259(8) -0.0012(7) 0.0015(8) 0.0047(8)
C40 0.0613(14) 0.0258(9) 0.0337(10) -0.0006(8) 0.0071(10) 0.0067(9)
C41 0.0553(13) 0.0316(10) 0.0382(11) -0.0087(9) 0.0040(10) -0.0024(10)
C42 0.0553(14) 0.0424(12) 0.0355(11) -0.0099(9) -0.0104(10) 0.0036(10)
C43 0.0514(12) 0.0314(10) 0.0317(10) -0.0019(8) -0.0057(9) 0.0049(9)
C44 0.090(2) 0.0381(12) 0.0561(16) -0.0183(12) 0.0012(15) -0.0105(14)
C45 0.0454(11) 0.0212(8) 0.0340(10) 0.0004(7) 0.0008(9) 0.0009(8)
C46 0.0418(12) 0.0369(11) 0.0608(15) -0.0169(10) 0.0043(11) -0.0025(10)
C47 0.0452(12) 0.0383(11) 0.0624(15) -0.0200(11) -0.0007(11) -0.0057(10)
C48 0.0504(12) 0.0237(9) 0.0355(10) -0.0035(8) 0.0017(9) 0.0004(8)
C49 0.0413(11) 0.0359(10) 0.0470(12) -0.0085(9) 0.0043(10) 0.0002(9)
C50 0.0434(12) 0.0314(10) 0.0466(12) -0.0081(9) -0.0012(10) -0.0031(9)
C51 0.0576(13) 0.0274(10) 0.0408(11) -0.0091(8) 0.0047(11) 0.0012(9)
C52 0.092(2) 0.0353(13) 0.110(3) -0.0212(15) 0.039(2) -0.0059(15)
C53 0.067(2) 0.088(3) 0.156(4) -0.075(3) 0.019(2) 0.0022(19)
C54 0.257(7) 0.067(2) 0.0499(18) -0.0122(16) 0.005(3) 0.057(3)
C55 0.0291(8) 0.0304(9) 0.0268(9) -0.0024(7) 0.0035(7) 0.0008(7)
C56 0.0420(10) 0.0322(10) 0.0264(9) 0.0007(8) 0.0043(8) 0.0038(8)
C57 0.0572(14) 0.0310(10) 0.0357(11) 0.0007(8) 0.0065(10) 0.0063(10)
C58 0.0508(12) 0.0331(11) 0.0391(11) -0.0096(9) 0.0081(10) -0.0015(9)
C59 0.0459(11) 0.0399(11) 0.0283(10) -0.0077(8) 0.0047(8) -0.0009(9)
C60 0.0381(10) 0.0331(10) 0.0257(9) -0.0011(7) 0.0031(8) 0.0002(8)
C61 0.088(2) 0.0326(12) 0.0508(14) -0.0120(10) 0.0061(14) 0.0003(13)
C62 0.115(4) 0.049(2) 0.132(6) -0.034(3) 0.003(4) -0.028(3)
C63 0.113(5) 0.081(4) 0.171(7) -0.075(4) -0.040(5) 0.054(4)
C64 0.280(10) 0.050(3) 0.060(3) -0.030(2) 0.038(5) -0.004(4)
C65 0.0290(8) 0.0322(9) 0.0238(8) 0.0010(7) -0.0032(7) -0.0017(7)
C66 0.0396(10) 0.0333(10) 0.0263(9) -0.0001(7) -0.0030(8) -0.0049(8)
C67 0.0445(11) 0.0440(11) 0.0230(9) 0.0018(8) -0.0024(8) -0.0056(9)
C68 0.0391(10) 0.0408(11) 0.0298(9) 0.0096(9) -0.0029(8) -0.0048(9)
C69 0.0433(11) 0.0319(10) 0.0347(10) 0.0056(8) -0.0042(9) 0.0015(9)
C70 0.0359(9) 0.0324(9) 0.0263(9) 0.0004(8) -0.0018(7) 0.0019(8)
C71 0.0645(16) 0.0490(13) 0.0348(11) 0.0176(10) -0.0006(11) -0.0037(12)
C72 0.090(2) 0.0686(19) 0.0550(16) 0.0246(14) 0.0261(17) 0.0000(17)
C73 0.102(3) 0.079(2) 0.0444(15) 0.0262(15) -0.0264(17) -0.011(2)
C74 0.091(2) 0.0499(15) 0.0525(15) 0.0247(13) -0.0010(15) -0.0070(15)
C75 0.0346(9) 0.0209(8) 0.0265(8) 0.0014(7) -0.0004(7) 0.0000(7)
C76 0.0342(10) 0.0317(9) 0.0310(9) 0.0063(8) 0.0035(8) -0.0035(8)
C77 0.0293(9) 0.0355(10) 0.0335(10) 0.0059(8) -0.0019(8) -0.0027(8)
C78 0.0314(9) 0.0315(9) 0.0266(9) 0.0037(7) -0.0006(7) -0.0006(7)
C79 0.0302(9) 0.0334(9) 0.0287(9) 0.0054(7) 0.0026(7) -0.0049(7)
C80 0.0316(9) 0.0295(9) 0.0310(9) 0.0030(7) -0.0018(8) -0.0028(7)
C81 0.0387(11) 0.0496(13) 0.0296(10) 0.0095(9) -0.0044(8) -0.0070(10)
C82 0.078(2) 0.0743(19) 0.0416(13) -0.0072(13) -0.0148(14) -0.0177(16)
C83 0.0468(13) 0.0781(18) 0.0329(11) 0.0204(11) -0.0025(10) -0.0110(13)
C84 0.0410(12) 0.0738(18) 0.0537(15) 0.0291(13) -0.0075(11) 0.0011(12)
C91 0.071(2) 0.133(4) 0.0472(16) 0.0102(19) -0.0136(15) -0.020(2)
C92 0.055(2) 0.099(3) 0.144(4) 0.026(3) 0.004(2) 0.014(2)
C93 0.0483(18) 0.173(5) 0.086(3) -0.028(3) -0.0008(18) 0.029(3)
C94 0.0486(18) 0.194(6) 0.113(3) 0.093(4) 0.024(2) 0.035(3)
C95 0.142(18) 0.18(2) 0.22(2) -0.10(2) -0.018(17) -0.005(16)
C95A 0.066(6) 0.065(6) 0.053(5) -0.018(4) -0.012(4) 0.007(4)
B25 0.0273(9) 0.0228(9) 0.0214(9) 0.0006(7) -0.0005(7) 0.0029(7)

loop_
_atom_type_symbol
_atom_type_description
_atom_type_scat_dispersion_real
_atom_type_scat_dispersion_imag
_atom_type_scat_source
C C 0.0181 0.0091 'International Tables Vol C Tables 4.2.6.8 and 6.1.1.4'
H H 0.0000 0.0000 'International Tables Vol C Tables 4.2.6.8 and 6.1.1.4'
B B 0.0090 0.0039 'International Tables Vol C Tables 4.2.6.8 and 6.1.1.4'
N N 0.0311 0.0180 'International Tables Vol C Tables 4.2.6.8 and 6.1.1.4'
O O 0.0492 0.0322 'International Tables Vol C Tables 4.2.6.8 and 6.1.1.4'

loop_
_geom_angle_atom_site_label_1
_geom_angle_atom_site_label_2
_geom_angle_atom_site_label_3
_geom_angle
_geom_angle_site_symmetry_1
_geom_angle_site_symmetry_3
_geom_angle_publ_flag
C91 O91 C94 106.7(3) . . ?
C95 O95 H95 91(9) . . ?
C95A O95A H95D 100(7) . . ?
C2 N2 C31 119.83(15) . . ?
C2 N2 C38 123.98(16) . . ?
C38 N2 C31 115.99(14) . . ?
C20 N20 C21 129.72(15) . . ?
C24 N20 C20 121.35(15) . . ?
C24 N20 C21 108.18(15) . . ?
C18 N30 C27 121.67(15) . . ?
C18 N30 C30 129.48(14) . . ?
C27 N30 C30 108.30(14) . . ?
C2 C1 H1 120.2 . . ?
C18 C1 H1 120.2 . . ?
C18 C1 C2 119.58(16) . . ?
N2 C2 C1 118.44(16) . . ?
N2 C2 C3 122.10(16) . . ?
C1 C2 C3 119.44(16) . . ?
C2 C3 H3 120.3 . . ?
C20 C3 C2 119.40(16) . . ?
C20 C3 H3 120.3 . . ?
C5 C4 H4 120.6 . . ?
C21 C4 H4 120.6 . . ?
C21 C4 C5 118.72(18) . . ?
C4 C5 C6 119.87(18) . . ?
C4 C5 C45 120.26(18) . . ?
C6 C5 C45 119.86(17) . . ?
C5 C6 H6 119.3 . . ?
C7 C6 C5 121.47(18) . . ?
C7 C6 H6 119.3 . . ?
C6 C7 H7 120.4 . . ?
C6 C7 C22 119.21(19) . . ?
C22 C7 H7 120.4 . . ?
C9 C8 H8 121.0 . . ?
C23 C8 H8 121.0 . . ?
C23 C8 C9 118.07(17) . . ?
C8 C9 H9 118.6 . . ?
C8 C9 C10 122.78(17) . . ?
C10 C9 H9 118.6 . . ?
C9 C10 C25 120.58(17) . . ?
C9 C10 C55 117.78(16) . . ?
C25 C10 C55 121.49(16) . . ?
C12 C11 C26 120.44(17) . . ?
C12 C11 C65 117.93(16) . . ?
C26 C11 C65 121.55(17) . . ?
C11 C12 H12 118.5 . . ?
C13 C12 C11 122.98(18) . . ?
C13 C12 H12 118.5 . . ?
C12 C13 H13 120.9 . . ?
C12 C13 C28 118.27(18) . . ?
C28 C13 H13 120.9 . . ?
C15 C14 H14 120.6 . . ?
C15 C14 C29 118.85(18) . . ?
C29 C14 H14 120.6 . . ?
C14 C15 H15 119.3 . . ?
C14 C15 C16 121.42(18) . . ?
C16 C15 H15 119.3 . . ?
C15 C16 C75 120.89(17) . . ?
C17 C16 C15 120.10(17) . . ?
C17 C16 C75 118.94(17) . . ?
C16 C17 H17 120.9 . . ?
C30 C17 C16 118.27(17) . . ?
C30 C17 H17 120.9 . . ?
N30 C18 C19 116.90(15) . . ?
C1 C18 N30 120.00(16) . . ?
C1 C18 C19 123.08(16) . . ?
C18 C19 C20 115.16(15) . . ?
C18 C19 B25 121.64(15) . . ?
C20 C19 B25 123.19(16) . . ?
N20 C20 C19 116.39(15) . . ?
C3 C20 N20 120.80(16) . . ?
C3 C20 C19 122.81(16) . . ?
N20 C21 C22 108.10(16) . . ?
C4 C21 N20 130.93(17) . . ?
C4 C21 C22 120.77(17) . . ?
C7 C22 C21 119.63(18) . . ?
C7 C22 C23 132.98(18) . . ?
C21 C22 C23 107.36(16) . . ?
C8 C23 C22 134.15(17) . . ?
C8 C23 C24 118.74(17) . . ?
C24 C23 C22 107.11(16) . . ?
N20 C24 C23 109.08(16) . . ?
N20 C24 C25 125.76(16) . . ?
C23 C24 C25 125.16(17) . . ?
C10 C25 B25 131.51(16) . . ?
C24 C25 C10 114.15(16) . . ?
C24 C25 B25 114.25(16) . . ?
C11 C26 B25 132.70(16) . . ?
C27 C26 C11 113.77(16) . . ?
C27 C26 B25 113.48(16) . . ?
N30 C27 C26 125.37(16) . . ?
N30 C27 C28 108.70(16) . . ?
C26 C27 C28 125.91(17) . . ?
C13 C28 C27 118.06(17) . . ?
C13 C28 C29 134.81(18) . . ?
C27 C28 C29 107.14(16) . . ?
C14 C29 C28 133.26(18) . . ?
C14 C29 C30 119.53(17) . . ?
C30 C29 C28 107.06(16) . . ?
C17 C30 N30 129.56(17) . . ?
C17 C30 C29 121.69(17) . . ?
C29 C30 N30 108.51(15) . . ?
C32 C31 N2 119.16(19) . . ?
C32 C31 C36 119.81(19) . . ?
C36 C31 N2 121.03(19) . . ?
C31 C32 H32 120.0 . . ?
C31 C32 C33 120.0(2) . . ?
C33 C32 H32 120.0 . . ?
C32 C33 H33 119.5 . . ?
C34 C33 C32 121.1(2) . . ?
C34 C33 H33 119.5 . . ?
C33 C34 C35 118.34(19) . . ?
C33 C34 C37 120.7(2) . . ?
C35 C34 C37 120.9(2) . . ?
C34 C35 H35 119.4 . . ?
C34 C35 C36 121.2(2) . . ?
C36 C35 H35 119.4 . . ?
C31 C36 C35 119.6(2) . . ?
C31 C36 H36 120.2 . . ?
C35 C36 H36 120.2 . . ?
C34 C37 H37A 109.5 . . ?
C34 C37 H37B 109.5 . . ?
C34 C37 H37C 109.5 . . ?
H37A C37 H37B 109.5 . . ?
H37A C37 H37C 109.5 . . ?
H37B C37 H37C 109.5 . . ?
C39 C38 N2 122.16(18) . . ?
C39 C38 C43 118.96(18) . . ?
C43 C38 N2 118.85(17) . . ?
C38 C39 H39 120.0 . . ?
C38 C39 C40 120.02(19) . . ?
C40 C39 H39 120.0 . . ?
C39 C40 H40 119.2 . . ?
C41 C40 C39 121.5(2) . . ?
C41 C40 H40 119.2 . . ?
C40 C41 C42 117.7(2) . . ?
C40 C41 C44 120.8(2) . . ?
C42 C41 C44 121.4(2) . . ?
C41 C42 H42 119.4 . . ?
C43 C42 C41 121.2(2) . . ?
C43 C42 H42 119.4 . . ?
C38 C43 H43 119.8 . . ?
C42 C43 C38 120.5(2) . . ?
C42 C43 H43 119.8 . . ?
C41 C44 H44A 109.5 . . ?
C41 C44 H44B 109.5 . . ?
C41 C44 H44C 109.5 . . ?
H44A C44 H44B 109.5 . . ?
H44A C44 H44C 109.5 . . ?
H44B C44 H44C 109.5 . . ?
C46 C45 C5 120.8(2) . . ?
C50 C45 C5 121.91(19) . . ?
C50 C45 C46 117.2(2) . . ?
C45 C46 H46 119.5 . . ?
C47 C46 C45 120.9(2) . . ?
C47 C46 H46 119.5 . . ?
C46 C47 H47 119.0 . . ?
C46 C47 C48 122.0(2) . . ?
C48 C47 H47 119.0 . . ?
C47 C48 C51 120.7(2) . . ?
C49 C48 C47 116.7(2) . . ?
C49 C48 C51 122.7(2) . . ?
C48 C49 H49 119.2 . . ?
C48 C49 C50 121.7(2) . . ?
C50 C49 H49 119.2 . . ?
C45 C50 C49 121.4(2) . . ?
C45 C50 H50 119.3 . . ?
C49 C50 H50 119.3 . . ?
C52 C51 C48 110.0(2) . . ?
C53 C51 C48 112.7(2) . . ?
C53 C51 C52 107.5(3) . . ?
C54 C51 C48 110.0(2) . . ?
C54 C51 C52 110.1(4) . . ?
C54 C51 C53 106.3(4) . . ?
C51 C52 H52A 109.5 . . ?
C51 C52 H52B 109.5 . . ?
C51 C52 H52C 109.5 . . ?
H52A C52 H52B 109.5 . . ?
H52A C52 H52C 109.5 . . ?
H52B C52 H52C 109.5 . . ?
C51 C53 H53A 109.5 . . ?
C51 C53 H53B 109.5 . . ?
C51 C53 H53C 109.5 . . ?
H53A C53 H53B 109.5 . . ?
H53A C53 H53C 109.5 . . ?
H53B C53 H53C 109.5 . . ?
C51 C54 H54A 109.5 . . ?
C51 C54 H54B 109.5 . . ?
C51 C54 H54C 109.5 . . ?
H54A C54 H54B 109.5 . . ?
H54A C54 H54C 109.5 . . ?
H54B C54 H54C 109.5 . . ?
C56 C55 C10 121.34(17) . . ?
C56 C55 C60 117.13(18) . . ?
C60 C55 C10 121.47(17) . . ?
C55 C56 H56 119.3 . . ?
C57 C56 C55 121.32(19) . . ?
C57 C56 H56 119.3 . . ?
C56 C57 H57 119.1 . . ?
C56 C57 C58 121.9(2) . . ?
C58 C57 H57 119.1 . . ?
C57 C58 C61 121.4(2) . . ?
C59 C58 C57 116.7(2) . . ?
C59 C58 C61 121.9(2) . . ?
C58 C59 H59 119.0 . . ?
C58 C59 C60 121.97(19) . . ?
C60 C59 H59 119.0 . . ?
C55 C60 H60 119.5 . . ?
C59 C60 C55 121.03(19) . . ?
C59 C60 H60 119.5 . . ?
C58 C61 C62 106.3(3) . . ?
C58 C61 C62A 111.8(8) . . ?
C58 C61 C63A 107.3(6) . . ?
C63 C61 C58 111.7(3) . . ?
C63 C61 C62 106.6(5) . . ?
C63 C61 C64 115.2(5) . . ?
C64 C61 C58 112.3(3) . . ?
C64 C61 C62 103.9(5) . . ?
C62A C61 C63A 100.2(8) . . ?
C64A C61 C58 112.5(9) . . ?
C64A C61 C62A 114.2(11) . . ?
C64A C61 C63A 109.9(10) . . ?
C61 C62 H62A 109.5 . . ?
C61 C62 H62B 109.5 . . ?
C61 C62 H62C 109.5 . . ?
H62A C62 H62B 109.5 . . ?
H62A C62 H62C 109.5 . . ?
H62B C62 H62C 109.5 . . ?
C61 C63 H63A 109.5 . . ?
C61 C63 H63B 109.5 . . ?
C61 C63 H63C 109.5 . . ?
H63A C63 H63B 109.5 . . ?
H63A C63 H63C 109.5 . . ?
H63B C63 H63C 109.5 . . ?
C61 C64 H64A 109.5 . . ?
C61 C64 H64B 109.5 . . ?
C61 C64 H64C 109.5 . . ?
H64A C64 H64B 109.5 . . ?
H64A C64 H64C 109.5 . . ?
H64B C64 H64C 109.5 . . ?
C61 C62A H62D 109.5 . . ?
C61 C62A H62E 109.5 . . ?
C61 C62A H62F 109.5 . . ?
H62D C62A H62E 109.5 . . ?
H62D C62A H62F 109.5 . . ?
H62E C62A H62F 109.5 . . ?
C61 C63A H63D 109.5 . . ?
C61 C63A H63E 109.5 . . ?
C61 C63A H63F 109.5 . . ?
H63D C63A H63E 109.5 . . ?
H63D C63A H63F 109.5 . . ?
H63E C63A H63F 109.5 . . ?
C61 C64A H64D 109.5 . . ?
C61 C64A H64E 109.5 . . ?
C61 C64A H64F 109.5 . . ?
H64D C64A H64E 109.5 . . ?
H64D C64A H64F 109.5 . . ?
H64E C64A H64F 109.5 . . ?
C66 C65 C11 121.56(17) . . ?
C70 C65 C11 121.48(17) . . ?
C70 C65 C66 116.95(18) . . ?
C65 C66 H66 119.5 . . ?
C67 C66 C65 121.10(19) . . ?
C67 C66 H66 119.5 . . ?
C66 C67 H67 119.0 . . ?
C66 C67 C68 121.94(19) . . ?
C68 C67 H67 119.0 . . ?
C67 C68 C71 120.2(2) . . ?
C69 C68 C67 117.01(18) . . ?
C69 C68 C71 122.8(2) . . ?
C68 C69 H69 119.3 . . ?
C68 C69 C70 121.5(2) . . ?
C70 C69 H69 119.3 . . ?
C65 C70 H70 119.3 . . ?
C69 C70 C65 121.41(19) . . ?
C69 C70 H70 119.3 . . ?
C68 C71 C72 109.0(2) . . ?
C68 C71 C73 108.7(2) . . ?
C73 C71 C72 110.0(3) . . ?
C74 C71 C68 111.9(2) . . ?
C74 C71 C72 108.4(3) . . ?
C74 C71 C73 108.8(3) . . ?
C71 C72 H72A 109.5 . . ?
C71 C72 H72B 109.5 . . ?
C71 C72 H72C 109.5 . . ?
H72A C72 H72B 109.5 . . ?
H72A C72 H72C 109.5 . . ?
H72B C72 H72C 109.5 . . ?
C71 C73 H73A 109.5 . . ?
C71 C73 H73B 109.5 . . ?
C71 C73 H73C 109.5 . . ?
H73A C73 H73B 109.5 . . ?
H73A C73 H73C 109.5 . . ?
H73B C73 H73C 109.5 . . ?
C71 C74 H74A 109.5 . . ?
C71 C74 H74B 109.5 . . ?
C71 C74 H74C 109.5 . . ?
H74A C74 H74B 109.5 . . ?
H74A C74 H74C 109.5 . . ?
H74B C74 H74C 109.5 . . ?
C76 C75 C16 119.85(17) . . ?
C80 C75 C16 122.21(18) . . ?
C80 C75 C76 117.93(17) . . ?
C75 C76 H76 119.7 . . ?
C77 C76 C75 120.69(18) . . ?
C77 C76 H76 119.7 . . ?
C76 C77 H77 119.1 . . ?
C76 C77 C78 121.84(19) . . ?
C78 C77 H77 119.1 . . ?
C77 C78 C79 117.23(17) . . ?
C77 C78 C81 119.50(18) . . ?
C79 C78 C81 123.26(17) . . ?
C78 C79 H79 119.4 . . ?
C80 C79 C78 121.24(18) . . ?
C80 C79 H79 119.4 . . ?
C75 C80 C79 121.06(18) . . ?
C75 C80 H80 119.5 . . ?
C79 C80 H80 119.5 . . ?
C78 C81 C84 109.45(19) . . ?
C82 C81 C78 108.8(2) . . ?
C82 C81 C84 108.5(2) . . ?
C83 C81 C78 112.32(18) . . ?
C83 C81 C82 109.8(2) . . ?
C83 C81 C84 108.0(2) . . ?
C81 C82 H82A 109.5 . . ?
C81 C82 H82B 109.5 . . ?
C81 C82 H82C 109.5 . . ?
H82A C82 H82B 109.5 . . ?
H82A C82 H82C 109.5 . . ?
H82B C82 H82C 109.5 . . ?
C81 C83 H83A 109.5 . . ?
C81 C83 H83B 109.5 . . ?
C81 C83 H83C 109.5 . . ?
H83A C83 H83B 109.5 . . ?
H83A C83 H83C 109.5 . . ?
H83B C83 H83C 109.5 . . ?
C81 C84 H84A 109.5 . . ?
C81 C84 H84B 109.5 . . ?
C81 C84 H84C 109.5 . . ?
H84A C84 H84B 109.5 . . ?
H84A C84 H84C 109.5 . . ?
H84B C84 H84C 109.5 . . ?
O91 C91 H91A 110.3 . . ?
O91 C91 H91B 110.3 . . ?
O91 C91 C92 107.0(3) . . ?
H91A C91 H91B 108.6 . . ?
C92 C91 H91A 110.3 . . ?
C92 C91 H91B 110.3 . . ?
C91 C92 H92A 110.7 . . ?
C91 C92 H92B 110.7 . . ?
H92A C92 H92B 108.8 . . ?
C93 C92 C91 105.3(4) . . ?
C93 C92 H92A 110.7 . . ?
C93 C92 H92B 110.7 . . ?
C92 C93 H93A 111.0 . . ?
C92 C93 H93B 111.0 . . ?
C92 C93 C94 103.9(4) . . ?
H93A C93 H93B 109.0 . . ?
C94 C93 H93A 111.0 . . ?
C94 C93 H93B 111.0 . . ?
O91 C94 C93 105.7(3) . . ?
O91 C94 H94A 110.6 . . ?
O91 C94 H94B 110.6 . . ?
C93 C94 H94A 110.6 . . ?
C93 C94 H94B 110.6 . . ?
H94A C94 H94B 108.7 . . ?
O95 C95 H95A 109.5 . . ?
O95 C95 H95B 109.5 . . ?
O95 C95 H95C 109.5 . . ?
H95A C95 H95B 109.5 . . ?
H95A C95 H95C 109.5 . . ?
H95B C95 H95C 109.5 . . ?
O95A C95A H95E 109.5 . . ?
O95A C95A H95F 109.5 . . ?
O95A C95A H95G 109.5 . . ?
H95E C95A H95F 109.5 . . ?
H95E C95A H95G 109.5 . . ?
H95F C95A H95G 109.5 . . ?
C19 B25 C25 112.84(16) . . ?
C19 B25 C26 114.05(16) . . ?
C25 B25 C26 133.10(16) . . ?

loop_
_geom_bond_atom_site_label_1
_geom_bond_atom_site_label_2
_geom_bond_distance
_geom_bond_site_symmetry_2
_geom_bond_publ_flag
O91 C91 1.422(5) . ?
O91 C94 1.440(6) . ?
O95 H95 1.09(17) . ?
O95 C95 1.421(13) . ?
O95A H95D 0.99(3) . ?
O95A C95A 1.414(11) . ?
N2 C2 1.391(2) . ?
N2 C31 1.441(2) . ?
N2 C38 1.429(2) . ?
N20 C20 1.403(2) . ?
N20 C21 1.412(2) . ?
N20 C24 1.401(2) . ?
N30 C18 1.397(2) . ?
N30 C27 1.398(2) . ?
N30 C30 1.411(2) . ?
C1 H1 0.9500 . ?
C1 C2 1.404(2) . ?
C1 C18 1.386(2) . ?
C2 C3 1.404(3) . ?
C3 H3 0.9500 . ?
C3 C20 1.393(2) . ?
C4 H4 0.9500 . ?
C4 C5 1.398(3) . ?
C4 C21 1.394(3) . ?
C5 C6 1.402(3) . ?
C5 C45 1.492(3) . ?
C6 H6 0.9500 . ?
C6 C7 1.377(3) . ?
C7 H7 0.9500 . ?
C7 C22 1.395(3) . ?
C8 H8 0.9500 . ?
C8 C9 1.390(3) . ?
C8 C23 1.388(3) . ?
C9 H9 0.9500 . ?
C9 C10 1.401(3) . ?
C10 C25 1.425(2) . ?
C10 C55 1.484(3) . ?
C11 C12 1.412(3) . ?
C11 C26 1.425(2) . ?
C11 C65 1.481(3) . ?
C12 H12 0.9500 . ?
C12 C13 1.385(3) . ?
C13 H13 0.9500 . ?
C13 C28 1.392(3) . ?
C14 H14 0.9500 . ?
C14 C15 1.388(3) . ?
C14 C29 1.396(3) . ?
C15 H15 0.9500 . ?
C15 C16 1.401(3) . ?
C16 C17 1.396(2) . ?
C16 C75 1.486(3) . ?
C17 H17 0.9500 . ?
C17 C30 1.392(3) . ?
C18 C19 1.416(2) . ?
C19 C20 1.419(2) . ?
C19 B25 1.538(2) . ?
C21 C22 1.413(3) . ?
C22 C23 1.444(3) . ?
C23 C24 1.403(3) . ?
C24 C25 1.404(3) . ?
C25 B25 1.559(3) . ?
C26 C27 1.403(2) . ?
C26 B25 1.562(3) . ?
C27 C28 1.408(3) . ?
C28 C29 1.449(3) . ?
C29 C30 1.405(3) . ?
C31 C32 1.381(3) . ?
C31 C36 1.386(3) . ?
C32 H32 0.9500 . ?
C32 C33 1.391(3) . ?
C33 H33 0.9500 . ?
C33 C34 1.384(3) . ?
C34 C35 1.387(3) . ?
C34 C37 1.508(3) . ?
C35 H35 0.9500 . ?
C35 C36 1.394(3) . ?
C36 H36 0.9500 . ?
C37 H37A 0.9800 . ?
C37 H37B 0.9800 . ?
C37 H37C 0.9800 . ?
C38 C39 1.384(3) . ?
C38 C43 1.389(3) . ?
C39 H39 0.9500 . ?
C39 C40 1.391(3) . ?
C40 H40 0.9500 . ?
C40 C41 1.386(3) . ?
C41 C42 1.390(3) . ?
C41 C44 1.511(3) . ?
C42 H42 0.9500 . ?
C42 C43 1.385(3) . ?
C43 H43 0.9500 . ?
C44 H44A 0.9800 . ?
C44 H44B 0.9800 . ?
C44 H44C 0.9800 . ?
C45 C46 1.391(3) . ?
C45 C50 1.388(3) . ?
C46 H46 0.9500 . ?
C46 C47 1.390(3) . ?
C47 H47 0.9500 . ?
C47 C48 1.391(4) . ?
C48 C49 1.385(3) . ?
C48 C51 1.539(3) . ?
C49 H49 0.9500 . ?
C49 C50 1.390(3) . ?
C50 H50 0.9500 . ?
C51 C52 1.516(4) . ?
C51 C53 1.514(5) . ?
C51 C54 1.502(4) . ?
C52 H52A 0.9800 . ?
C52 H52B 0.9800 . ?
C52 H52C 0.9800 . ?
C53 H53A 0.9800 . ?
C53 H53B 0.9800 . ?
C53 H53C 0.9800 . ?
C54 H54A 0.9800 . ?
C54 H54B 0.9800 . ?
C54 H54C 0.9800 . ?
C55 C56 1.394(3) . ?
C55 C60 1.397(3) . ?
C56 H56 0.9500 . ?
C56 C57 1.383(3) . ?
C57 H57 0.9500 . ?
C57 C58 1.397(3) . ?
C58 C59 1.386(3) . ?
C58 C61 1.535(3) . ?
C59 H59 0.9500 . ?
C59 C60 1.392(3) . ?
C60 H60 0.9500 . ?
C61 C62 1.559(7) . ?
C61 C63 1.481(7) . ?
C61 C64 1.507(6) . ?
C61 C62A 1.541(15) . ?
C61 C63A 1.597(12) . ?
C61 C64A 1.445(16) . ?
C62 H62A 0.9800 . ?
C62 H62B 0.9800 . ?
C62 H62C 0.9800 . ?
C63 H63A 0.9800 . ?
C63 H63B 0.9800 . ?
C63 H63C 0.9800 . ?
C64 H64A 0.9800 . ?
C64 H64B 0.9800 . ?
C64 H64C 0.9800 . ?
C62A H62D 0.9800 . ?
C62A H62E 0.9800 . ?
C62A H62F 0.9800 . ?
C63A H63D 0.9800 . ?
C63A H63E 0.9800 . ?
C63A H63F 0.9800 . ?
C64A H64D 0.9800 . ?
C64A H64E 0.9800 . ?
C64A H64F 0.9800 . ?
C65 C66 1.402(3) . ?
C65 C70 1.393(3) . ?
C66 H66 0.9500 . ?
C66 C67 1.383(3) . ?
C67 H67 0.9500 . ?
C67 C68 1.391(3) . ?
C68 C69 1.389(3) . ?
C68 C71 1.534(3) . ?
C69 H69 0.9500 . ?
C69 C70 1.391(3) . ?
C70 H70 0.9500 . ?
C71 C72 1.537(4) . ?
C71 C73 1.536(4) . ?
C71 C74 1.525(4) . ?
C72 H72A 0.9800 . ?
C72 H72B 0.9800 . ?
C72 H72C 0.9800 . ?
C73 H73A 0.9800 . ?
C73 H73B 0.9800 . ?
C73 H73C 0.9800 . ?
C74 H74A 0.9800 . ?
C74 H74B 0.9800 . ?
C74 H74C 0.9800 . ?
C75 C76 1.401(3) . ?
C75 C80 1.388(3) . ?
C76 H76 0.9500 . ?
C76 C77 1.384(3) . ?
C77 H77 0.9500 . ?
C77 C78 1.394(3) . ?
C78 C79 1.397(3) . ?
C78 C81 1.534(3) . ?
C79 H79 0.9500 . ?
C79 C80 1.393(3) . ?
C80 H80 0.9500 . ?
C81 C82 1.531(4) . ?
C81 C83 1.521(3) . ?
C81 C84 1.536(4) . ?
C82 H82A 0.9800 . ?
C82 H82B 0.9800 . ?
C82 H82C 0.9800 . ?
C83 H83A 0.9800 . ?
C83 H83B 0.9800 . ?
C83 H83C 0.9800 . ?
C84 H84A 0.9800 . ?
C84 H84B 0.9800 . ?
C84 H84C 0.9800 . ?
C91 H91A 0.9900 . ?
C91 H91B 0.9900 . ?
C91 C92 1.467(6) . ?
C92 H92A 0.9900 . ?
C92 H92B 0.9900 . ?
C92 C93 1.419(7) . ?
C93 H93A 0.9900 . ?
C93 H93B 0.9900 . ?
C93 C94 1.454(8) . ?
C94 H94A 0.9900 . ?
C94 H94B 0.9900 . ?
C95 H95A 0.9800 . ?
C95 H95B 0.9800 . ?
C95 H95C 0.9800 . ?
C95A H95E 0.9800 . ?
C95A H95F 0.9800 . ?
C95A H95G 0.9800 . ?

loop_
_geom_hbond_atom_site_label_D
_geom_hbond_atom_site_label_H
_geom_hbond_atom_site_label_A
_geom_hbond_distance_DH
_geom_hbond_distance_HA
_geom_hbond_distance_DA
_geom_hbond_angle_DHA
_geom_hbond_site_symmetry_A
_geom_hbond_publ_flag
O95 H95 O91 1.09(17) 1.87(17) 2.867(15) 149(14) . yes
O95A H95D O91 0.99(3) 1.81(6) 2.748(16) 157(11) . yes

loop_
_geom_torsion_atom_site_label_1
_geom_torsion_atom_site_label_2
_geom_torsion_atom_site_label_3
_geom_torsion_atom_site_label_4
_geom_torsion
_geom_torsion_site_symmetry_1
_geom_torsion_site_symmetry_2
_geom_torsion_site_symmetry_3
_geom_torsion_site_symmetry_4
_geom_torsion_publ_flag
O91 C91 C92 C93 20.1(5) . . . . ?
N2 C2 C3 C20 -177.42(18) . . . . ?
N2 C31 C32 C33 -179.86(19) . . . . ?
N2 C31 C36 C35 179.61(18) . . . . ?
N2 C38 C39 C40 -179.1(2) . . . . ?
N2 C38 C43 C42 179.7(2) . . . . ?
N20 C21 C22 C7 -178.37(18) . . . . ?
N20 C21 C22 C23 3.5(2) . . . . ?
N20 C24 C25 C10 -173.54(17) . . . . ?
N20 C24 C25 B25 9.4(3) . . . . ?
N30 C18 C19 C20 -177.98(15) . . . . ?
N30 C18 C19 B25 3.2(3) . . . . ?
N30 C27 C28 C13 176.04(18) . . . . ?
N30 C27 C28 C29 -3.6(2) . . . . ?
C1 C2 C3 C20 4.2(3) . . . . ?
C1 C18 C19 C20 3.8(3) . . . . ?
C1 C18 C19 B25 -174.97(17) . . . . ?
C2 N2 C31 C32 -101.0(2) . . . . ?
C2 N2 C31 C36 78.5(3) . . . . ?
C2 N2 C38 C39 48.4(3) . . . . ?
C2 N2 C38 C43 -133.6(2) . . . . ?
C2 C1 C18 N30 175.10(16) . . . . ?
C2 C1 C18 C19 -6.8(3) . . . . ?
C2 C3 C20 N20 173.77(17) . . . . ?
C2 C3 C20 C19 -7.3(3) . . . . ?
C4 C5 C6 C7 4.1(3) . . . . ?
C4 C5 C45 C46 131.0(2) . . . . ?
C4 C5 C45 C50 -50.6(3) . . . . ?
C4 C21 C22 C7 6.2(3) . . . . ?
C4 C21 C22 C23 -171.88(18) . . . . ?
C5 C4 C21 N20 -179.04(19) . . . . ?
C5 C4 C21 C22 -4.9(3) . . . . ?
C5 C6 C7 C22 -2.7(3) . . . . ?
C5 C45 C46 C47 177.2(2) . . . . ?
C5 C45 C50 C49 -177.1(2) . . . . ?
C6 C5 C45 C46 -50.3(3) . . . . ?
C6 C5 C45 C50 128.1(2) . . . . ?
C6 C7 C22 C21 -2.4(3) . . . . ?
C6 C7 C22 C23 175.2(2) . . . . ?
C7 C22 C23 C8 1.0(4) . . . . ?
C7 C22 C23 C24 -179.1(2) . . . . ?
C8 C9 C10 C25 2.9(3) . . . . ?
C8 C9 C10 C55 -172.66(19) . . . . ?
C8 C23 C24 N20 178.61(17) . . . . ?
C8 C23 C24 C25 -2.3(3) . . . . ?
C9 C8 C23 C22 176.8(2) . . . . ?
C9 C8 C23 C24 -3.1(3) . . . . ?
C9 C10 C25 C24 -7.6(3) . . . . ?
C9 C10 C25 B25 168.85(19) . . . . ?
C9 C10 C55 C56 140.3(2) . . . . ?
C9 C10 C55 C60 -36.7(3) . . . . ?
C10 C25 B25 C19 159.84(18) . . . . ?
C10 C25 B25 C26 -21.1(3) . . . . ?
C10 C55 C56 C57 -178.9(2) . . . . ?
C10 C55 C60 C59 178.68(19) . . . . ?
C11 C12 C13 C28 3.4(3) . . . . ?
C11 C26 C27 N30 -172.82(18) . . . . ?
C11 C26 C27 C28 9.1(3) . . . . ?
C11 C26 B25 C19 158.28(19) . . . . ?
C11 C26 B25 C25 -20.8(3) . . . . ?
C11 C65 C66 C67 -179.5(2) . . . . ?
C11 C65 C70 C69 178.10(19) . . . . ?
C12 C11 C26 C27 -6.3(3) . . . . ?
C12 C11 C26 B25 171.0(2) . . . . ?
C12 C11 C65 C66 -34.0(3) . . . . ?
C12 C11 C65 C70 144.6(2) . . . . ?
C12 C13 C28 C27 -1.1(3) . . . . ?
C12 C13 C28 C29 178.5(2) . . . . ?
C13 C28 C29 C14 5.5(4) . . . . ?
C13 C28 C29 C30 -179.2(2) . . . . ?
C14 C15 C16 C17 2.8(3) . . . . ?
C14 C15 C16 C75 -174.03(19) . . . . ?
C14 C29 C30 N30 179.02(18) . . . . ?
C14 C29 C30 C17 4.1(3) . . . . ?
C15 C14 C29 C28 172.5(2) . . . . ?
C15 C14 C29 C30 -2.3(3) . . . . ?
C15 C16 C17 C30 -1.0(3) . . . . ?
C15 C16 C75 C76 131.5(2) . . . . ?
C15 C16 C75 C80 -47.5(3) . . . . ?
C16 C17 C30 N30 -176.12(19) . . . . ?
C16 C17 C30 C29 -2.4(3) . . . . ?
C16 C75 C76 C77 -178.04(18) . . . . ?
C16 C75 C80 C79 178.38(18) . . . . ?
C17 C16 C75 C76 -45.4(3) . . . . ?
C17 C16 C75 C80 135.7(2) . . . . ?
C18 N30 C27 C26 14.9(3) . . . . ?
C18 N30 C27 C28 -166.77(17) . . . . ?
C18 N30 C30 C17 -19.4(3) . . . . ?
C18 N30 C30 C29 166.23(18) . . . . ?
C18 C1 C2 N2 -175.89(18) . . . . ?
C18 C1 C2 C3 2.6(3) . . . . ?
C18 C19 C20 N20 -177.72(16) . . . . ?
C18 C19 C20 C3 3.3(3) . . . . ?
C18 C19 B25 C25 -161.55(16) . . . . ?
C18 C19 B25 C26 19.2(2) . . . . ?
C20 N20 C21 C4 -19.6(3) . . . . ?
C20 N20 C21 C22 165.68(18) . . . . ?
C20 N20 C24 C23 -167.52(16) . . . . ?
C20 N20 C24 C25 13.3(3) . . . . ?
C20 C19 B25 C25 19.8(2) . . . . ?
C20 C19 B25 C26 -159.48(16) . . . . ?
C21 N20 C20 C3 -8.3(3) . . . . ?
C21 N20 C20 C19 172.72(17) . . . . ?
C21 N20 C24 C23 3.5(2) . . . . ?
C21 N20 C24 C25 -175.64(17) . . . . ?
C21 C4 C5 C6 -0.2(3) . . . . ?
C21 C4 C5 C45 178.46(19) . . . . ?
C21 C22 C23 C8 178.7(2) . . . . ?
C21 C22 C23 C24 -1.4(2) . . . . ?
C22 C23 C24 N20 -1.3(2) . . . . ?
C22 C23 C24 C25 177.84(17) . . . . ?
C23 C8 C9 C10 2.7(3) . . . . ?
C23 C24 C25 C10 7.5(3) . . . . ?
C23 C24 C25 B25 -169.59(17) . . . . ?
C24 N20 C20 C3 160.61(17) . . . . ?
C24 N20 C20 C19 -18.4(2) . . . . ?
C24 N20 C21 C4 170.4(2) . . . . ?
C24 N20 C21 C22 -4.3(2) . . . . ?
C24 C25 B25 C19 -23.8(2) . . . . ?
C24 C25 B25 C26 155.30(19) . . . . ?
C25 C10 C55 C56 -35.2(3) . . . . ?
C25 C10 C55 C60 147.75(19) . . . . ?
C26 C11 C12 C13 0.5(3) . . . . ?
C26 C11 C65 C66 149.28(19) . . . . ?
C26 C11 C65 C70 -32.1(3) . . . . ?
C26 C27 C28 C13 -5.6(3) . . . . ?
C26 C27 C28 C29 174.72(18) . . . . ?
C27 N30 C18 C1 157.14(18) . . . . ?
C27 N30 C18 C19 -21.1(3) . . . . ?
C27 N30 C30 C17 169.1(2) . . . . ?
C27 N30 C30 C29 -5.2(2) . . . . ?
C27 C26 B25 C19 -24.4(2) . . . . ?
C27 C26 B25 C25 156.57(19) . . . . ?
C27 C28 C29 C14 -174.9(2) . . . . ?
C27 C28 C29 C30 0.4(2) . . . . ?
C28 C29 C30 N30 2.9(2) . . . . ?
C28 C29 C30 C17 -171.97(18) . . . . ?
C29 C14 C15 C16 -1.0(3) . . . . ?
C30 N30 C18 C1 -13.3(3) . . . . ?
C30 N30 C18 C19 168.44(17) . . . . ?
C30 N30 C27 C26 -172.88(18) . . . . ?
C30 N30 C27 C28 5.5(2) . . . . ?
C31 N2 C2 C1 -0.1(3) . . . . ?
C31 N2 C2 C3 -178.49(18) . . . . ?
C31 N2 C38 C39 -126.5(2) . . . . ?
C31 N2 C38 C43 51.5(3) . . . . ?
C31 C32 C33 C34 0.3(3) . . . . ?
C32 C31 C36 C35 -0.9(3) . . . . ?
C32 C33 C34 C35 -1.0(3) . . . . ?
C32 C33 C34 C37 179.2(2) . . . . ?
C33 C34 C35 C36 0.8(3) . . . . ?
C34 C35 C36 C31 0.2(3) . . . . ?
C36 C31 C32 C33 0.6(3) . . . . ?
C37 C34 C35 C36 -179.4(2) . . . . ?
C38 N2 C2 C1 -174.74(19) . . . . ?
C38 N2 C2 C3 6.9(3) . . . . ?
C38 N2 C31 C32 74.1(2) . . . . ?
C38 N2 C31 C36 -106.4(2) . . . . ?
C38 C39 C40 C41 -1.0(3) . . . . ?
C39 C38 C43 C42 -2.2(3) . . . . ?
C39 C40 C41 C42 -1.6(4) . . . . ?
C39 C40 C41 C44 -179.9(2) . . . . ?
C40 C41 C42 C43 2.3(4) . . . . ?
C41 C42 C43 C38 -0.4(4) . . . . ?
C43 C38 C39 C40 2.9(3) . . . . ?
C44 C41 C42 C43 -179.4(3) . . . . ?
C45 C5 C6 C7 -174.6(2) . . . . ?
C45 C46 C47 C48 0.1(4) . . . . ?
C46 C45 C50 C49 1.3(3) . . . . ?
C46 C47 C48 C49 0.9(4) . . . . ?
C46 C47 C48 C51 -177.9(2) . . . . ?
C47 C48 C49 C50 -0.7(4) . . . . ?
C47 C48 C51 C52 45.0(3) . . . . ?
C47 C48 C51 C53 165.0(3) . . . . ?
C47 C48 C51 C54 -76.5(4) . . . . ?
C48 C49 C50 C45 -0.3(4) . . . . ?
C49 C48 C51 C52 -133.6(3) . . . . ?
C49 C48 C51 C53 -13.7(4) . . . . ?
C49 C48 C51 C54 104.8(4) . . . . ?
C50 C45 C46 C47 -1.2(4) . . . . ?
C51 C48 C49 C50 177.9(2) . . . . ?
C55 C10 C25 C24 167.85(17) . . . . ?
C55 C10 C25 B25 -15.7(3) . . . . ?
C55 C56 C57 C58 0.8(4) . . . . ?
C56 C55 C60 C59 1.5(3) . . . . ?
C56 C57 C58 C59 0.4(4) . . . . ?
C56 C57 C58 C61 -177.9(2) . . . . ?
C57 C58 C59 C60 -0.6(4) . . . . ?
C57 C58 C61 C62 71.1(4) . . . . ?
C57 C58 C61 C63 -44.8(6) . . . . ?
C57 C58 C61 C64 -176.0(5) . . . . ?
C57 C58 C61 C62A -15.9(8) . . . . ?
C57 C58 C61 C63A -124.8(6) . . . . ?
C57 C58 C61 C64A 114.2(10) . . . . ?
C58 C59 C60 C55 -0.4(3) . . . . ?
C59 C58 C61 C62 -107.1(4) . . . . ?
C59 C58 C61 C63 137.0(6) . . . . ?
C59 C58 C61 C64 5.8(6) . . . . ?
C59 C58 C61 C62A 165.9(8) . . . . ?
C59 C58 C61 C63A 57.0(7) . . . . ?
C59 C58 C61 C64A -64.1(11) . . . . ?
C60 C55 C56 C57 -1.7(3) . . . . ?
C61 C58 C59 C60 177.7(2) . . . . ?
C65 C11 C12 C13 -176.3(2) . . . . ?
C65 C11 C26 C27 170.35(17) . . . . ?
C65 C11 C26 B25 -12.3(3) . . . . ?
C65 C66 C67 C68 1.0(3) . . . . ?
C66 C65 C70 C69 -3.3(3) . . . . ?
C66 C67 C68 C69 -2.5(3) . . . . ?
C66 C67 C68 C71 177.2(2) . . . . ?
C67 C68 C69 C70 1.1(3) . . . . ?
C67 C68 C71 C72 -58.3(3) . . . . ?
C67 C68 C71 C73 61.6(3) . . . . ?
C67 C68 C71 C74 -178.2(3) . . . . ?
C68 C69 C70 C65 1.8(3) . . . . ?
C69 C68 C71 C72 121.4(3) . . . . ?
C69 C68 C71 C73 -118.7(3) . . . . ?
C69 C68 C71 C74 1.5(4) . . . . ?
C70 C65 C66 C67 1.9(3) . . . . ?
C71 C68 C69 C70 -178.6(2) . . . . ?
C75 C16 C17 C30 175.85(17) . . . . ?
C75 C76 C77 C78 -0.3(3) . . . . ?
C76 C75 C80 C79 -0.6(3) . . . . ?
C76 C77 C78 C79 -0.7(3) . . . . ?
C76 C77 C78 C81 -179.8(2) . . . . ?
C77 C78 C79 C80 1.1(3) . . . . ?
C77 C78 C81 C82 65.8(3) . . . . ?
C77 C78 C81 C83 -172.5(2) . . . . ?
C77 C78 C81 C84 -52.6(3) . . . . ?
C78 C79 C80 C75 -0.5(3) . . . . ?
C79 C78 C81 C82 -113.2(3) . . . . ?
C79 C78 C81 C83 8.5(3) . . . . ?
C79 C78 C81 C84 128.4(2) . . . . ?
C80 C75 C76 C77 0.9(3) . . . . ?
C81 C78 C79 C80 -179.8(2) . . . . ?
C91 O91 C94 C93 -20.7(4) . . . . ?
C91 C92 C93 C94 -32.4(4) . . . . ?
C92 C93 C94 O91 33.1(4) . . . . ?
C94 O91 C91 C92 0.6(4) . . . . ?
B25 C19 C20 N20 1.0(3) . . . . ?
B25 C19 C20 C3 -177.96(17) . . . . ?
B25 C26 C27 N30 9.3(3) . . . . ?
B25 C26 C27 C28 -168.74(18) . . . . ?
